data_4328561
loop_
_publ_author_name
'Isurika R. Fernando'
'Gellert Mezei'

_publ_section_title
;
 Blue-Colored, Linear Rigid-Axle [2]Pseudorotaxanes: Metal-Binding
 Properties, Crystal Structures, and Blue/Red Dichroism
;
_journal_name_full 'Inorganic Chemistry'
_journal_page_first 3156
_journal_page_last 3160
_journal_paper_doi 10.1021/ic2026329
_journal_volume 51
_journal_year 2012
_chemical_formula_sum 'C117 H137 Cd2 Cl3 I8 N8 O24'
_chemical_formula_weight 3385.70
_chemical_name_systematic
; 
 ? 
;
_space_group_IT_number 2
_symmetry_cell_setting triclinic
_symmetry_space_group_name_Hall '-P 1'
_symmetry_space_group_name_H-M 'P -1'
_atom_sites_solution_hydrogens geom
_atom_sites_solution_primary direct
_atom_sites_solution_secondary difmap
_audit_creation_method SHELXL-97
_cell_angle_alpha 86.472(2)
_cell_angle_beta 88.951(2)
_cell_angle_gamma 76.119(2)
_cell_formula_units_Z 1
_cell_length_a 11.5238(4)
_cell_length_b 13.9373(4)
_cell_length_c 20.2886(7)
_cell_measurement_reflns_used 4672
_cell_measurement_temperature 100(2)
_cell_measurement_theta_max 18.58
_cell_measurement_theta_min 2.44
_cell_volume 3157.39(18)
_computing_cell_refinement 'Bruker SAINT'
_computing_data_collection 'Bruker APEX2'
_computing_data_reduction 'Bruker SAINT'
_computing_molecular_graphics 'Bruker SHELXTL'
_computing_publication_material 'Bruker SHELXTL'
_computing_structure_refinement 'SHELXL-97 (Sheldrick, 2008)'
_computing_structure_solution 'SHELXS-97 (Sheldrick, 2008)'
_diffrn_ambient_temperature 100(2)
_diffrn_measured_fraction_theta_full 0.997
_diffrn_measured_fraction_theta_max 0.997
_diffrn_measurement_device_type 'Bruker APEX-II CCD'
_diffrn_measurement_method '\f and \w scans'
_diffrn_radiation_monochromator graphite
_diffrn_radiation_source 'fine-focus sealed tube'
_diffrn_radiation_type MoK\a
_diffrn_radiation_wavelength 0.71073
_diffrn_reflns_av_R_equivalents 0.1541
_diffrn_reflns_av_sigmaI/netI 0.1279
_diffrn_reflns_limit_h_max 15
_diffrn_reflns_limit_h_min -15
_diffrn_reflns_limit_k_max 18
_diffrn_reflns_limit_k_min -18
_diffrn_reflns_limit_l_max 26
_diffrn_reflns_limit_l_min -26
_diffrn_reflns_number 83396
_diffrn_reflns_theta_full 27.88
_diffrn_reflns_theta_max 27.88
_diffrn_reflns_theta_min 1.76
_exptl_absorpt_coefficient_mu 2.426
_exptl_absorpt_correction_T_max 0.7457
_exptl_absorpt_correction_T_min 0.6738
_exptl_absorpt_correction_type multi-scan
_exptl_crystal_colour orange-red
_exptl_crystal_density_diffrn 1.781
_exptl_crystal_description block
_exptl_crystal_F_000 1658
_exptl_crystal_size_max 0.17
_exptl_crystal_size_mid 0.10
_exptl_crystal_size_min 0.09
_refine_diff_density_max 1.929
_refine_diff_density_min -2.079
_refine_diff_density_rms 0.201
_refine_ls_extinction_method none
_refine_ls_goodness_of_fit_ref 0.822
_refine_ls_hydrogen_treatment constr
_refine_ls_matrix_type full
_refine_ls_number_parameters 767
_refine_ls_number_reflns 15025
_refine_ls_number_restraints 82
_refine_ls_restrained_S_all 0.887
_refine_ls_R_factor_all 0.1849
_refine_ls_R_factor_gt 0.0859
_refine_ls_shift/su_max 3.093
_refine_ls_shift/su_mean 0.046
_refine_ls_structure_factor_coef Fsqd
_refine_ls_weighting_details 'calc w=1/[\s^2^(Fo^2^)+(0.1172P)^2^+99.5672P] where P=(Fo^2^+2Fc^2^)/3'
_refine_ls_weighting_scheme calc
_refine_ls_wR_factor_gt 0.2105
_refine_ls_wR_factor_ref 0.2800
_reflns_number_gt 7194
_reflns_number_total 15025
_reflns_threshold_expression >2sigma(I)
_cod_data_source_file ic2026329_si_003_3.cif
_cod_data_source_block 2+CdI4+0.5CHCl3+2CH3OH
_cod_original_sg_symbol_H-M 'P -1 '
_cod_database_code 4328561

loop_
_symmetry_equiv_pos_as_xyz
'x, y, z'
'-x, -y, -z'

loop_
_atom_site_label
_atom_site_type_symbol
_atom_site_fract_x
_atom_site_fract_y
_atom_site_fract_z
_atom_site_U_iso_or_equiv
_atom_site_adp_type
_atom_site_occupancy
_atom_site_symmetry_multiplicity
_atom_site_calc_flag
_atom_site_refinement_flags
_atom_site_disorder_assembly
_atom_site_disorder_group
I1 I 0.57764(10) 0.70783(8) 0.72773(5) 0.0528(3) Uani 1 1 d . A 4
I2 I 0.51806(9) 1.03486(8) 0.68404(5) 0.0516(3) Uani 1 1 d . A 4
I3A I 0.9077(4) 0.8324(3) 0.70636(16) 0.0478(8) Uani 0.50 1 d PD A 1
I4A I 0.6575(2) 0.8819(3) 0.88463(19) 0.0371(6) Uani 0.50 1 d PD A 1
I3B I 0.8916(4) 0.8389(3) 0.6757(2) 0.0672(12) Uani 0.50 1 d PD A 2
I4B I 0.7084(4) 0.8726(4) 0.8732(2) 0.0824(14) Uani 0.50 1 d PD A 2
Cd1 Cd 0.67055(10) 0.86902(8) 0.74359(6) 0.0475(3) Uani 1 1 d D . .
Cl1 Cl 0.2269(13) 0.8781(11) 0.6591(8) 0.107(4) Uani 0.50 1 d PD B 3
Cl2 Cl 0.2490(15) 1.0228(12) 0.5508(8) 0.128(5) Uani 0.50 1 d PD B 3
Cl3 Cl 0.3730(15) 0.8121(13) 0.5488(9) 0.136(6) Uani 0.50 1 d PD B 3
C40 C 0.321(3) 0.9137(16) 0.5975(13) 0.13(3) Uani 0.50 1 d PD B 3
H40 H 0.3896 0.9271 0.6194 0.158 Uiso 0.50 1 calc PR B 3
O500 O 0.286(3) 1.048(3) 0.470(2) 0.111(11) Uani 0.50 1 d PDU C 4
H500 H 0.2994 1.0799 0.4372 0.167 Uiso 0.50 1 calc PR C 4
C500 C 0.397(5) 0.995(6) 0.499(4) 0.18(3) Uani 0.50 1 d PDU C 4
H50A H 0.4572 1.0307 0.4896 0.264 Uiso 0.50 1 calc PR C 4
H50B H 0.4210 0.9305 0.4816 0.264 Uiso 0.50 1 calc PR C 4
H50C H 0.3875 0.9869 0.5464 0.264 Uiso 0.50 1 calc PR C 4
O600 O 0.190(6) 0.875(6) 0.544(3) 0.22(3) Uani 0.50 1 d PDU D 4
H600 H 0.2257 0.8727 0.5083 0.328 Uiso 0.50 1 calc PR D 4
C600 C 0.275(7) 0.861(6) 0.598(3) 0.22(4) Uani 0.50 1 d PDU D 4
H60A H 0.2797 0.9242 0.6118 0.334 Uiso 0.50 1 calc PR D 4
H60B H 0.3522 0.8258 0.5827 0.334 Uiso 0.50 1 calc PR D 4
H60C H 0.2491 0.8233 0.6338 0.334 Uiso 0.50 1 calc PR D 4
O1 O 0.2215(10) 0.3401(7) 0.6722(5) 0.052(3) Uani 1 1 d . . .
O2 O 0.3734(11) 0.5617(7) 0.4370(5) 0.056(3) Uani 1 1 d . . .
O3 O 0.3259(10) 0.7156(7) 0.3324(5) 0.049(3) Uani 1 1 d . . .
O4 O 0.0805(10) 0.8190(7) 0.3437(5) 0.052(3) Uani 1 1 d . . .
O5 O -0.0951(10) 0.7908(8) 0.2564(5) 0.056(3) Uani 1 1 d . . .
O6 O 0.911(3) 0.8073(16) 0.4996(11) 0.156(9) Uani 1 1 d D . .
H6A H 0.8801 0.7952 0.5350 0.234 Uiso 1 1 calc R . .
N1 N 0.7858(12) 0.4824(9) 0.8628(6) 0.046(3) Uani 1 1 d . . .
N2 N 0.8977(11) 0.4888(7) 0.6631(5) 0.036(3) Uani 1 1 d . . .
N3 N 0.730(2) -0.0460(15) 0.1136(8) 0.112(8) Uani 1 1 d . . .
N4 N 0.6112(12) 0.2525(10) 0.0564(6) 0.055(4) Uani 1 1 d . . .
C1 C 0.8459(14) 0.5451(11) 0.8390(8) 0.050(4) Uani 1 1 d . . .
H1 H 0.8636 0.5888 0.8679 0.060 Uiso 1 1 calc R . .
C2 C 0.8861(12) 0.5521(10) 0.7734(6) 0.036(3) Uani 1 1 d . . .
H2 H 0.9261 0.6000 0.7588 0.043 Uiso 1 1 calc R . .
C3 C 0.8632(12) 0.4843(9) 0.7320(7) 0.037(3) Uani 1 1 d . . .
C4 C 0.8036(15) 0.4146(10) 0.7558(7) 0.048(4) Uani 1 1 d . . .
H4 H 0.7885 0.3673 0.7289 0.058 Uiso 1 1 calc R . .
C5 C 0.7677(15) 0.4173(10) 0.8201(7) 0.049(4) Uani 1 1 d . . .
H5 H 0.7274 0.3701 0.8358 0.059 Uiso 1 1 calc R . .
C6 C 0.8913(13) 0.5780(10) 0.6303(7) 0.038(3) Uani 1 1 d . . .
H6 H 0.8598 0.6358 0.6517 0.046 Uiso 1 1 calc R . .
C7 C 0.9298(13) 0.5842(10) 0.5674(7) 0.041(3) Uani 1 1 d . . .
H7 H 0.9248 0.6458 0.5457 0.049 Uiso 1 1 calc R . .
C8 C 0.9780(14) 0.4963(9) 0.5346(6) 0.039(3) Uani 1 1 d . . .
C9 C 0.9749(17) 0.4070(10) 0.5686(7) 0.053(4) Uani 1 1 d . . .
H9 H 0.9977 0.3480 0.5475 0.064 Uiso 1 1 calc R . .
C10 C 0.9386(14) 0.4064(10) 0.6323(7) 0.044(4) Uani 1 1 d . . .
H10 H 0.9425 0.3459 0.6553 0.053 Uiso 1 1 calc R . .
C11 C 0.691(2) 0.0189(19) 0.1580(10) 0.103(9) Uani 1 1 d . . .
H11 H 0.6907 -0.0032 0.2022 0.124 Uiso 1 1 calc R . .
C12 C 0.6510(19) 0.1158(16) 0.1422(9) 0.091(8) Uani 1 1 d . . .
H12 H 0.6237 0.1599 0.1749 0.109 Uiso 1 1 calc R . .
C13 C 0.6512(16) 0.1493(13) 0.0767(7) 0.066(6) Uani 1 1 d . . .
C14 C 0.6875(16) 0.0830(14) 0.0276(8) 0.067(5) Uani 1 1 d . . .
H14 H 0.6873 0.1033 -0.0170 0.080 Uiso 1 1 calc R . .
C15 C 0.724(2) -0.0154(15) 0.0499(9) 0.099(9) Uani 1 1 d . . .
H15 H 0.7454 -0.0628 0.0187 0.119 Uiso 1 1 calc R . .
C16 C 0.5091(17) 0.3084(15) 0.0836(7) 0.068(6) Uani 1 1 d . . .
H16 H 0.4678 0.2807 0.1164 0.082 Uiso 1 1 calc R . .
C17 C 0.4695(15) 0.4039(12) 0.0618(8) 0.056(4) Uani 1 1 d . . .
H17 H 0.4008 0.4416 0.0809 0.067 Uiso 1 1 calc R . .
C18 C 0.5264(14) 0.4480(12) 0.0127(7) 0.050(4) Uani 1 1 d . . .
C19 C 0.6309(13) 0.3902(13) -0.0129(7) 0.052(4) Uani 1 1 d . . .
H19 H 0.6740 0.4169 -0.0453 0.063 Uiso 1 1 calc R . .
C20 C 0.6702(14) 0.2920(13) 0.0105(8) 0.054(4) Uani 1 1 d . . .
H20 H 0.7399 0.2533 -0.0068 0.065 Uiso 1 1 calc R . .
C21 C 0.2309(15) 0.4251(11) 0.6370(8) 0.051(4) Uani 1 1 d . . .
C22 C 0.2002(15) 0.5175(12) 0.6617(8) 0.050(4) Uani 1 1 d . . .
H22 H 0.1703 0.5260 0.7044 0.060 Uiso 1 1 calc R . .
C23 C 0.2154(14) 0.6002(10) 0.6201(7) 0.045(3) Uani 1 1 d . . .
H23 H 0.1915 0.6633 0.6357 0.054 Uiso 1 1 calc R . .
C24 C 0.2625(15) 0.5900(10) 0.5597(8) 0.050(4) Uani 1 1 d . . .
H24 H 0.2718 0.6456 0.5345 0.060 Uiso 1 1 calc R . .
C25 C 0.2992(15) 0.4940(10) 0.5332(7) 0.049(4) Uani 1 1 d . . .
C26 C 0.2793(15) 0.4104(11) 0.5718(8) 0.050(4) Uani 1 1 d . . .
C27 C 0.3133(16) 0.3151(11) 0.5468(8) 0.053(4) Uani 1 1 d . . .
H27 H 0.3013 0.2606 0.5725 0.064 Uiso 1 1 calc R . .
C28 C 0.3629(17) 0.3021(11) 0.4860(9) 0.061(5) Uani 1 1 d . . .
H28 H 0.3831 0.2391 0.4699 0.073 Uiso 1 1 calc R . .
C29 C 0.3845(17) 0.3849(12) 0.4461(9) 0.060(4) Uani 1 1 d . . .
H29 H 0.4185 0.3761 0.4043 0.072 Uiso 1 1 calc R . .
C30 C 0.3543(15) 0.4769(11) 0.4705(8) 0.050(4) Uani 1 1 d . . .
C31 C 0.4289(16) 0.5504(12) 0.3744(7) 0.053(4) Uani 1 1 d . . .
H31A H 0.3813 0.5232 0.3450 0.063 Uiso 1 1 calc R . .
H31B H 0.5073 0.5055 0.3785 0.063 Uiso 1 1 calc R . .
C32 C 0.4400(15) 0.6495(11) 0.3474(8) 0.050(4) Uani 1 1 d . . .
H32A H 0.4809 0.6786 0.3794 0.060 Uiso 1 1 calc R . .
H32B H 0.4884 0.6417 0.3076 0.060 Uiso 1 1 calc R . .
C33 C 0.2812(15) 0.7788(11) 0.3836(8) 0.050(4) Uani 1 1 d . . .
H33A H 0.3444 0.8060 0.3999 0.060 Uiso 1 1 calc R . .
H33B H 0.2536 0.7413 0.4200 0.060 Uiso 1 1 calc R . .
C34 C 0.1798(15) 0.8613(12) 0.3586(9) 0.057(4) Uani 1 1 d . . .
H34A H 0.1562 0.9095 0.3918 0.068 Uiso 1 1 calc R . .
H34B H 0.2042 0.8944 0.3192 0.068 Uiso 1 1 calc R . .
C35 C -0.0215(18) 0.8958(12) 0.3237(9) 0.066(5) Uani 1 1 d . . .
H35A H -0.0036 0.9307 0.2834 0.079 Uiso 1 1 calc R . .
H35B H -0.0426 0.9429 0.3577 0.079 Uiso 1 1 calc R . .
C36 C -0.1222(16) 0.8491(11) 0.3126(8) 0.054(4) Uani 1 1 d . . .
H36A H -0.1336 0.8076 0.3511 0.065 Uiso 1 1 calc R . .
H36B H -0.1955 0.8999 0.3050 0.065 Uiso 1 1 calc R . .
C37 C -0.1932(15) 0.7565(11) 0.2326(8) 0.050(4) Uani 1 1 d . . .
H37A H -0.1893 0.7572 0.1848 0.060 Uiso 1 1 calc R . .
H37B H -0.2675 0.8016 0.2447 0.060 Uiso 1 1 calc R . .
C38 C 0.1938(17) 0.3446(12) 0.7407(7) 0.055(4) Uani 1 1 d . . .
H38A H 0.1161 0.3889 0.7471 0.066 Uiso 1 1 calc R . .
H38B H 0.2530 0.3693 0.7635 0.066 Uiso 1 1 calc R . .
C39 C 1.016(2) 0.842(2) 0.5116(14) 0.122(10) Uani 1 1 d D . .
H39A H 1.0025 0.9108 0.4973 0.183 Uiso 1 1 calc R . .
H39B H 1.0824 0.8045 0.4876 0.183 Uiso 1 1 calc R . .
H39C H 1.0338 0.8341 0.5580 0.183 Uiso 1 1 calc R . .
O10 O 0.847(2) 0.3433(16) 0.1713(12) 0.059(6) Uiso 0.50 1 d PD E 5
O11 O 0.976(5) 0.109(4) 0.069(2) 0.23(3) Uiso 0.50 1 d PD E 5
O12 O 0.5656(16) 0.7321(12) 0.0466(9) 0.042(4) Uiso 0.50 1 d PD E 5
O13 O 0.3825(14) 0.8396(13) 0.1245(9) 0.036(4) Uiso 0.50 1 d PD E 5
O14 O 0.087(5) 0.824(4) 0.1121(14) 0.163(19) Uiso 0.50 1 d PD E 5
C100 C 0.7459(19) 0.4212(17) 0.1676(13) 0.042(6) Uiso 0.50 1 d PD E 5
C101 C 0.642(2) 0.427(2) 0.2031(14) 0.038(6) Uiso 0.50 1 d PD E 5
H101 H 0.6348 0.3768 0.2339 0.046 Uiso 0.50 1 calc PR E 5
C102 C 0.548(3) 0.5088(18) 0.1926(14) 0.050(7) Uiso 0.50 1 d PD E 5
H102 H 0.4809 0.5135 0.2194 0.060 Uiso 0.50 1 calc PR E 5
C103 C 0.547(2) 0.584(2) 0.1452(13) 0.047(7) Uiso 0.50 1 d PD E 5
H103 H 0.4789 0.6343 0.1372 0.057 Uiso 0.50 1 calc PR E 5
C104 C 0.652(2) 0.5811(18) 0.1096(12) 0.037(6) Uiso 0.50 1 d PD E 5
C105 C 0.746(3) 0.500(2) 0.1222(16) 0.045(8) Uiso 0.50 1 d PD E 5
C106 C 0.849(3) 0.493(3) 0.0848(18) 0.068(11) Uiso 0.50 1 d PD E 5
H106 H 0.9155 0.4405 0.0933 0.082 Uiso 0.50 1 calc PR E 5
C107 C 0.854(3) 0.564(2) 0.0350(17) 0.058(8) Uiso 0.50 1 d PD E 5
H107 H 0.9195 0.5538 0.0066 0.069 Uiso 0.50 1 calc PR E 5
C108 C 0.766(2) 0.649(2) 0.0258(15) 0.044(7) Uiso 0.50 1 d PD E 5
H108 H 0.7753 0.7009 -0.0036 0.052 Uiso 0.50 1 calc PR E 5
C109 C 0.663(2) 0.6549(17) 0.0618(13) 0.039(7) Uiso 0.50 1 d PD E 5
C110 C 0.870(14) 0.239(3) 0.163(3) 0.36(9) Uiso 0.50 1 d PDU E 5
H11A H 0.8029 0.2195 0.1845 0.435 Uiso 0.50 1 calc PR E 5
H11B H 0.9384 0.2111 0.1914 0.435 Uiso 0.50 1 calc PR E 5
C111 C 0.894(3) 0.180(2) 0.1027(15) 0.046(7) Uiso 0.50 1 d PDU E 5
H11C H 0.8249 0.1516 0.1040 0.055 Uiso 0.50 1 calc PR E 5
H11D H 0.8751 0.2331 0.0684 0.055 Uiso 0.50 1 calc PR E 5
C112 C 0.567(2) 0.8226(16) 0.0730(11) 0.035(6) Uiso 0.50 1 d PD E 5
H11E H 0.5303 0.8768 0.0422 0.042 Uiso 0.50 1 calc PR E 5
H11F H 0.6492 0.8259 0.0797 0.042 Uiso 0.50 1 calc PR E 5
C113 C 0.5012(18) 0.832(2) 0.1373(12) 0.042(7) Uiso 0.50 1 d PD E 5
H11G H 0.5325 0.7749 0.1669 0.050 Uiso 0.50 1 calc PR E 5
H11H H 0.5106 0.8909 0.1580 0.050 Uiso 0.50 1 calc PR E 5
C114 C 0.2859(15) 0.7991(14) 0.1305(10) 0.019(4) Uiso 0.50 1 d PD E 5
H11I H 0.3114 0.7381 0.1577 0.022 Uiso 0.50 1 calc PR E 5
H11J H 0.2712 0.7800 0.0868 0.022 Uiso 0.50 1 calc PR E 5
C115 C 0.169(2) 0.850(2) 0.1565(15) 0.046(7) Uiso 0.50 1 d PD E 5
H11K H 0.1571 0.8267 0.2016 0.055 Uiso 0.50 1 calc PR E 5
H11L H 0.1599 0.9213 0.1550 0.055 Uiso 0.50 1 calc PR E 5
C116 C 0.994(3) 0.149(4) 0.0055(18) 0.087(13) Uiso 0.50 1 d PD . 5
H11M H 1.0722 0.1150 -0.0100 0.105 Uiso 0.50 1 calc PR . 5
H11N H 0.9962 0.2181 0.0095 0.105 Uiso 0.50 1 calc PR . 5
C117 C 0.0945(19) 0.8535(17) 0.0452(10) 0.025(5) Uiso 0.50 1 d PD . 5
H11O H 0.1703 0.8147 0.0295 0.030 Uiso 0.50 1 calc PR . 5
H11P H 0.1016 0.9215 0.0441 0.030 Uiso 0.50 1 calc PR . 5
O20 O 0.936(2) 0.3350(17) 0.1036(12) 0.071(7) Uiso 0.50 1 d PD F 6
O21 O 0.960(2) 0.2434(18) -0.0137(10) 0.066(6) Uiso 0.50 1 d PD F 6
O22 O 0.5283(17) 0.6833(14) 0.1475(10) 0.048(5) Uiso 0.50 1 d PD F 6
O23 O 0.350(2) 0.815(3) 0.1906(15) 0.110(10) Uiso 0.50 1 d PD F 6
O24 O 0.1463(16) 0.8199(14) 0.1272(11) 0.043(5) Uiso 0.50 1 d PD F 6
C200 C 0.830(3) 0.3875(18) 0.1334(15) 0.061(9) Uiso 0.50 1 d PD F 6
C201 C 0.789(2) 0.339(2) 0.1878(13) 0.045(7) Uiso 0.50 1 d PD F 6
H201 H 0.8286 0.2772 0.2052 0.054 Uiso 0.50 1 calc PR F 6
C202 C 0.683(2) 0.3938(18) 0.2133(14) 0.042(7) Uiso 0.50 1 d PD F 6
H202 H 0.6460 0.3644 0.2473 0.050 Uiso 0.50 1 calc PR F 6
C203 C 0.629(2) 0.4899(17) 0.1906(12) 0.035(6) Uiso 0.50 1 d PD F 6
H203 H 0.5595 0.5229 0.2111 0.042 Uiso 0.50 1 calc PR F 6
C204 C 0.676(2) 0.5390(17) 0.1382(12) 0.040(6) Uiso 0.50 1 d PD F 6
C205 C 0.782(2) 0.4851(16) 0.1108(13) 0.030(6) Uiso 0.50 1 d PD F 6
C206 C 0.848(3) 0.523(3) 0.0629(17) 0.055(9) Uiso 0.50 1 d PD F 6
H206 H 0.9217 0.4856 0.0502 0.067 Uiso 0.50 1 calc PR F 6
C207 C 0.804(4) 0.616(3) 0.034(2) 0.085(14) Uiso 0.50 1 d PD F 6
H207 H 0.8378 0.6421 -0.0029 0.102 Uiso 0.50 1 calc PR F 6
C208 C 0.705(3) 0.667(3) 0.066(2) 0.096(16) Uiso 0.50 1 d PD F 6
H208 H 0.6805 0.7337 0.0519 0.115 Uiso 0.50 1 calc PR F 6
C209 C 0.633(2) 0.6368(19) 0.1146(14) 0.050(8) Uiso 0.50 1 d PD F 6
C210 C 0.960(3) 0.2308(19) 0.1021(15) 0.064(9) Uiso 0.50 1 d PD F 6
H21A H 0.8853 0.2101 0.1028 0.077 Uiso 0.50 1 calc PR F 6
H21B H 1.0055 0.2004 0.1409 0.077 Uiso 0.50 1 calc PR F 6
C211 C 1.028(2) 0.198(2) 0.0420(11) 0.045(7) Uiso 0.50 1 d PD F 6
H21C H 1.1041 0.2166 0.0417 0.054 Uiso 0.50 1 calc PR F 6
H21D H 1.0441 0.1265 0.0409 0.054 Uiso 0.50 1 calc PR F 6
C212 C 0.517(3) 0.784(2) 0.126(2) 0.097(15) Uiso 0.50 1 d PDU F 6
H21E H 0.4596 0.8019 0.0905 0.116 Uiso 0.50 1 calc PR F 6
H21F H 0.5937 0.7922 0.1089 0.116 Uiso 0.50 1 calc PR F 6
C213 C 0.479(4) 0.850(3) 0.180(4) 0.42(11) Uiso 0.50 1 d PDU F 6
H21G H 0.4681 0.9194 0.1657 0.502 Uiso 0.50 1 calc PR F 6
H21H H 0.5312 0.8333 0.2179 0.502 Uiso 0.50 1 calc PR F 6
C214 C 0.297(3) 0.878(3) 0.175(3) 0.12(2) Uiso 0.50 1 d PDU F 6
H21I H 0.3422 0.9016 0.1398 0.147 Uiso 0.50 1 calc PR F 6
H21J H 0.2986 0.9204 0.2112 0.147 Uiso 0.50 1 calc PR F 6
C215 C 0.169(3) 0.911(2) 0.151(3) 0.099(17) Uiso 0.50 1 d PDU F 6
H21K H 0.1143 0.9349 0.1867 0.119 Uiso 0.50 1 calc PR F 6
H21L H 0.1605 0.9620 0.1158 0.119 Uiso 0.50 1 calc PR F 6
C216 C 1.010(3) 0.2358(19) -0.0759(11) 0.046(7) Uiso 0.50 1 d PD . 6
H21M H 1.0960 0.2227 -0.0726 0.055 Uiso 0.50 1 calc PR . 6
H21N H 0.9819 0.2981 -0.1014 0.055 Uiso 0.50 1 calc PR . 6
C217 C 0.022(2) 0.8436(18) 0.1101(14) 0.044(7) Uiso 0.50 1 d PD . 6
H21O H 0.0043 0.9040 0.0818 0.053 Uiso 0.50 1 calc PR . 6
H21P H -0.0255 0.8554 0.1499 0.053 Uiso 0.50 1 calc PR . 6

loop_
_atom_site_aniso_label
_atom_site_aniso_U_11
_atom_site_aniso_U_22
_atom_site_aniso_U_33
_atom_site_aniso_U_23
_atom_site_aniso_U_13
_atom_site_aniso_U_12
I1 0.0603(7) 0.0508(6) 0.0540(6) -0.0147(5) 0.0111(5) -0.0246(5)
I2 0.0479(6) 0.0587(6) 0.0482(6) 0.0083(5) -0.0026(4) -0.0158(5)
I3A 0.0437(18) 0.0393(14) 0.0614(19) -0.0038(15) 0.0128(15) -0.0129(12)
I4A 0.0310(12) 0.0415(11) 0.0382(12) 0.0035(9) -0.0015(10) -0.0091(11)
I3B 0.0437(15) 0.0338(13) 0.127(4) 0.002(2) -0.001(3) -0.0157(11)
I4B 0.123(4) 0.068(2) 0.070(3) 0.0060(19) -0.042(3) -0.049(3)
Cd1 0.0446(6) 0.0377(6) 0.0619(7) -0.0095(5) -0.0014(5) -0.0116(5)
Cl1 0.103(9) 0.089(8) 0.129(11) -0.001(8) 0.008(8) -0.022(7)
Cl2 0.127(12) 0.118(11) 0.130(13) -0.021(10) 0.033(10) -0.011(10)
Cl3 0.113(11) 0.129(13) 0.161(15) -0.074(12) -0.009(10) -0.003(10)
C40 0.07(3) 0.12(4) 0.22(8) -0.11(5) 0.03(4) -0.04(3)
O500 0.13(3) 0.09(2) 0.12(3) 0.00(2) 0.02(2) -0.03(2)
C500 0.19(6) 0.21(6) 0.13(5) 0.03(5) -0.03(5) -0.08(5)
O600 0.22(6) 0.27(6) 0.22(6) -0.09(6) -0.01(5) -0.15(5)
C600 0.29(8) 0.26(7) 0.18(7) -0.17(6) 0.08(6) -0.16(7)
O1 0.076(8) 0.038(5) 0.044(6) 0.004(5) -0.016(5) -0.016(5)
O2 0.086(8) 0.035(5) 0.043(6) 0.005(5) -0.008(6) -0.012(5)
O3 0.071(7) 0.037(5) 0.041(6) 0.004(4) -0.020(5) -0.019(5)
O4 0.062(7) 0.033(5) 0.068(7) 0.008(5) -0.017(6) -0.025(5)
O5 0.072(8) 0.045(6) 0.055(7) 0.014(5) -0.010(6) -0.022(6)
O6 0.26(3) 0.080(12) 0.136(18) -0.014(13) 0.022(19) -0.060(16)
N1 0.057(8) 0.039(6) 0.044(7) 0.004(5) -0.003(6) -0.017(6)
N2 0.055(7) 0.020(5) 0.034(6) -0.005(4) -0.005(5) -0.010(5)
N3 0.137(18) 0.102(14) 0.052(10) 0.011(10) 0.010(11) 0.060(13)
N4 0.061(8) 0.068(9) 0.022(6) -0.004(6) 0.008(6) 0.010(7)
C1 0.049(9) 0.050(9) 0.055(10) -0.037(8) 0.007(7) -0.011(7)
C2 0.043(8) 0.037(7) 0.030(7) -0.011(6) -0.001(6) -0.011(6)
C3 0.044(8) 0.032(7) 0.038(7) -0.003(6) -0.008(6) -0.013(6)
C4 0.075(11) 0.035(7) 0.041(8) -0.001(6) -0.004(8) -0.026(7)
C5 0.078(11) 0.033(7) 0.042(9) -0.006(6) 0.000(8) -0.024(7)
C6 0.049(8) 0.031(7) 0.039(8) -0.005(6) -0.009(6) -0.018(6)
C7 0.054(9) 0.035(7) 0.038(8) -0.001(6) -0.009(7) -0.020(7)
C8 0.064(9) 0.020(6) 0.036(7) 0.000(5) -0.014(7) -0.018(6)
C9 0.106(14) 0.025(7) 0.031(8) -0.006(6) 0.000(8) -0.019(8)
C10 0.073(11) 0.032(7) 0.032(7) 0.000(6) -0.012(7) -0.019(7)
C11 0.093(16) 0.12(2) 0.051(12) 0.025(12) 0.033(11) 0.046(14)
C12 0.094(15) 0.093(15) 0.045(10) 0.009(10) 0.022(10) 0.053(12)
C13 0.073(12) 0.071(11) 0.026(8) 0.009(7) 0.021(7) 0.034(9)
C14 0.061(11) 0.075(12) 0.040(9) 0.007(8) 0.003(8) 0.028(9)
C15 0.124(19) 0.076(13) 0.051(11) 0.012(10) 0.039(12) 0.060(13)
C16 0.073(12) 0.086(13) 0.024(8) -0.013(8) 0.012(8) 0.022(10)
C17 0.056(10) 0.059(10) 0.038(9) -0.014(7) 0.012(7) 0.017(8)
C18 0.050(9) 0.064(10) 0.028(7) -0.013(7) -0.007(7) 0.001(8)
C19 0.040(8) 0.078(11) 0.026(7) -0.014(7) -0.008(6) 0.013(8)
C20 0.041(9) 0.073(11) 0.040(9) -0.011(8) -0.011(7) 0.004(8)
C21 0.062(10) 0.045(8) 0.048(9) 0.015(7) -0.025(8) -0.017(8)
C22 0.059(10) 0.054(9) 0.039(8) 0.000(7) -0.014(7) -0.015(8)
C23 0.059(9) 0.032(7) 0.044(9) -0.005(6) -0.006(7) -0.010(7)
C24 0.071(11) 0.024(7) 0.054(10) 0.003(6) -0.015(8) -0.009(7)
C25 0.070(11) 0.031(7) 0.045(9) 0.000(6) -0.023(8) -0.007(7)
C26 0.061(10) 0.045(8) 0.047(9) -0.004(7) -0.014(8) -0.016(7)
C27 0.078(12) 0.032(7) 0.053(10) -0.003(7) -0.021(9) -0.019(8)
C28 0.087(13) 0.026(7) 0.069(12) -0.006(7) -0.021(10) -0.010(8)
C29 0.076(12) 0.053(10) 0.050(10) -0.008(8) -0.009(9) -0.012(9)
C30 0.064(10) 0.037(8) 0.047(9) 0.001(7) -0.031(8) -0.009(7)
C31 0.073(11) 0.052(9) 0.032(8) -0.004(7) -0.013(8) -0.011(8)
C32 0.066(10) 0.052(9) 0.039(8) -0.002(7) -0.002(7) -0.029(8)
C33 0.066(10) 0.043(8) 0.049(9) 0.003(7) -0.018(8) -0.029(8)
C34 0.069(11) 0.049(9) 0.060(10) -0.005(8) -0.002(9) -0.029(8)
C35 0.096(14) 0.038(8) 0.066(11) 0.013(8) -0.024(10) -0.023(9)
C36 0.069(11) 0.039(8) 0.057(10) 0.003(7) -0.027(8) -0.019(8)
C37 0.064(10) 0.049(9) 0.044(8) 0.007(7) -0.024(8) -0.026(8)
C38 0.081(12) 0.050(9) 0.035(8) -0.001(7) -0.012(8) -0.018(8)
C39 0.10(2) 0.16(3) 0.10(2) -0.01(2) -0.015(17) -0.02(2)

loop_
_atom_type_symbol
_atom_type_description
_atom_type_scat_dispersion_real
_atom_type_scat_dispersion_imag
_atom_type_scat_source
C C 0.0033 0.0016 'International Tables Vol C Tables 4.2.6.8 and 6.1.1.4'
H H 0.0000 0.0000 'International Tables Vol C Tables 4.2.6.8 and 6.1.1.4'
Cd Cd -0.8075 1.2024 'International Tables Vol C Tables 4.2.6.8 and 6.1.1.4'
Cl Cl 0.1484 0.1585 'International Tables Vol C Tables 4.2.6.8 and 6.1.1.4'
I I -0.4742 1.8119 'International Tables Vol C Tables 4.2.6.8 and 6.1.1.4'
N N 0.0061 0.0033 'International Tables Vol C Tables 4.2.6.8 and 6.1.1.4'
O O 0.0106 0.0060 'International Tables Vol C Tables 4.2.6.8 and 6.1.1.4'

loop_
_geom_angle_atom_site_label_1
_geom_angle_atom_site_label_2
_geom_angle_atom_site_label_3
_geom_angle
_geom_angle_site_symmetry_3
I4B Cd1 I1 106.52(11) .
I4B Cd1 I3A 96.21(13) .
I1 Cd1 I3A 111.39(10) .
I4B Cd1 I2 116.67(12) .
I1 Cd1 I2 108.48(5) .
I3A Cd1 I2 116.81(9) .
I4B Cd1 I3B 109.33(14) .
I1 Cd1 I3B 107.95(10) .
I3A Cd1 I3B 13.24(9) .
I2 Cd1 I3B 107.60(9) .
I4B Cd1 I4A 12.02(11) .
I1 Cd1 I4A 101.54(9) .
I3A Cd1 I4A 108.23(9) .
I2 Cd1 I4A 109.28(8) .
I3B Cd1 I4A 121.33(11) .
Cl3 C40 Cl1 107.6(17) .
Cl3 C40 Cl2 113.1(18) .
Cl1 C40 Cl2 112.6(17) .
C21 O1 C38 118.7(12) .
C30 O2 C31 117.1(12) .
C33 O3 C32 113.2(11) .
C35 O4 C34 110.3(11) .
C36 O5 C37 114.5(13) .
C1 N1 C5 115.1(13) .
C10 N2 C6 119.8(12) .
C10 N2 C3 120.3(11) .
C6 N2 C3 119.9(11) .
C11 N3 C15 118.9(18) .
C20 N4 C16 120.4(15) .
C20 N4 C13 119.9(13) .
C16 N4 C13 119.7(15) .
N1 C1 C2 125.5(13) .
C3 C2 C1 116.5(13) .
C2 C3 C4 119.7(13) .
C2 C3 N2 120.0(12) .
C4 C3 N2 120.3(12) .
C5 C4 C3 117.7(13) .
N1 C5 C4 125.4(14) .
C7 C6 N2 121.1(13) .
C6 C7 C8 119.7(12) .
C9 C8 C7 117.0(13) .
C9 C8 C8 123.5(15) 2_766
C7 C8 C8 119.4(13) 2_766
C10 C9 C8 119.9(13) .
N2 C10 C9 122.3(13) .
N3 C11 C12 122.7(18) .
C11 C12 C13 118.9(19) .
C12 C13 C14 120.6(17) .
C12 C13 N4 121.8(15) .
C14 C13 N4 117.6(13) .
C15 C14 C13 115.0(15) .
N3 C15 C14 123.6(19) .
C17 C16 N4 119.1(17) .
C16 C17 C18 122.7(15) .
C17 C18 C19 116.9(15) .
C17 C18 C18 120.4(17) 2_665
C19 C18 C18 122.7(19) 2_665
C18 C19 C20 119.3(16) .
N4 C20 C19 121.6(15) .
C22 C21 O1 123.8(15) .
C22 C21 C26 121.6(14) .
O1 C21 C26 114.6(14) .
C21 C22 C23 118.3(15) .
C24 C23 C22 122.3(14) .
C23 C24 C25 120.8(14) .
C30 C25 C26 117.5(13) .
C30 C25 C24 124.0(14) .
C26 C25 C24 118.5(15) .
C27 C26 C25 119.9(15) .
C27 C26 C21 121.6(14) .
C25 C26 C21 118.4(14) .
C28 C27 C26 120.8(15) .
C27 C28 C29 120.5(15) .
C30 C29 C28 119.0(16) .
C29 C30 O2 123.9(16) .
C29 C30 C25 122.3(15) .
O2 C30 C25 113.8(13) .
O2 C31 C32 108.2(13) .
O3 C32 C31 112.5(13) .
O3 C33 C34 110.1(12) .
O4 C34 C33 108.1(12) .
O4 C35 C36 108.1(12) .
O5 C36 C35 108.7(15) .
O5 C37 C38 112.8(12) 2_566
O1 C38 C37 108.0(13) 2_566
C100 O10 C110 135(7) .
C111 O11 C116 108(4) .
C109 O12 C112 116(2) .
C114 O13 C113 149(2) .
C117 O14 C115 117(3) .
C101 C100 O10 126(2) .
C101 C100 C105 115(2) .
O10 C100 C105 118(2) .
C102 C101 C100 119(3) .
C103 C102 C101 124(3) .
C102 C103 C104 117(3) .
C105 C104 C109 121(2) .
C105 C104 C103 117(2) .
C109 C104 C103 122(2) .
C104 C105 C100 127(3) .
C104 C105 C106 118(2) .
C100 C105 C106 116(3) .
C107 C106 C105 120(3) .
C108 C107 C106 123(3) .
C109 C108 C107 117(3) .
C108 C109 O12 118(2) .
C108 C109 C104 122(2) .
O12 C109 C104 120(2) .
O10 C110 C111 132(4) .
O11 C111 C110 146(7) .
O12 C112 C113 110(2) .
O13 C113 C112 108(2) .
O13 C114 C115 124(2) .
O14 C115 C114 102(3) .
O11 C116 C117 117(4) 2_665
O14 C117 C116 125(3) 2_665
C200 O20 C210 120(2) .
C216 O21 C211 120(2) .
C209 O22 C212 101(2) .
C214 O23 C213 97(4) .
C217 O24 C215 105.6(15) .
C201 C200 C205 125(2) .
C201 C200 O20 116(2) .
C205 C200 O20 119(2) .
C202 C201 C200 113(2) .
C201 C202 C203 123(3) .
C202 C203 C204 123(2) .
C209 C204 C205 117.7(19) .
C209 C204 C203 127(2) .
C205 C204 C203 115(2) .
C206 C205 C200 115(3) .
C206 C205 C204 124(2) .
C200 C205 C204 120(2) .
C207 C206 C205 120(3) .
C208 C207 C206 112(4) .
C207 C208 C209 131(4) .
C208 C209 C204 113(2) .
C208 C209 O22 135(2) .
C204 C209 O22 112(2) .
O20 C210 C211 110(2) .
O21 C211 C210 109(2) .
O22 C212 C213 112(2) .
C212 C213 O23 92.7(14) .
O23 C214 C215 135(3) .
O24 C215 C214 103.0(16) .
O21 C216 C217 111(2) 2_665
O24 C217 C216 112(2) 2_665

loop_
_geom_bond_atom_site_label_1
_geom_bond_atom_site_label_2
_geom_bond_distance
_geom_bond_site_symmetry_2
I1 Cd1 2.7482(15) .
I2 Cd1 2.7704(15) .
I3A Cd1 2.757(5) .
I4A Cd1 2.877(4) .
I3B Cd1 2.827(5) .
I4B Cd1 2.679(5) .
Cl1 C40 1.76(2) .
Cl2 C40 1.77(2) .
Cl3 C40 1.76(2) .
O500 C500 1.43(2) .
O600 C600 1.46(2) .
O1 C21 1.371(17) .
O1 C38 1.422(18) .
O2 C30 1.389(18) .
O2 C31 1.412(19) .
O3 C33 1.413(19) .
O3 C32 1.438(19) .
O4 C35 1.43(2) .
O4 C34 1.451(18) .
O5 C36 1.426(19) .
O5 C37 1.431(17) .
O6 C39 1.441(18) .
N1 C1 1.304(19) .
N1 C5 1.346(18) .
N2 C10 1.322(17) .
N2 C6 1.360(16) .
N2 C3 1.447(17) .
N3 C11 1.31(3) .
N3 C15 1.34(2) .
N4 C20 1.31(2) .
N4 C16 1.37(2) .
N4 C13 1.44(2) .
C1 C2 1.41(2) .
C2 C3 1.376(18) .
C3 C4 1.378(19) .
C4 C5 1.36(2) .
C6 C7 1.348(19) .
C7 C8 1.419(19) .
C8 C9 1.393(18) .
C8 C8 1.49(3) 2_766
C9 C10 1.35(2) .
C11 C12 1.34(3) .
C12 C13 1.38(2) .
C13 C14 1.39(2) .
C14 C15 1.38(3) .
C16 C17 1.35(2) .
C17 C18 1.38(2) .
C18 C19 1.39(2) .
C18 C18 1.49(3) 2_665
C19 C20 1.39(2) .
C21 C22 1.37(2) .
C21 C26 1.43(2) .
C22 C23 1.43(2) .
C23 C24 1.33(2) .
C24 C25 1.44(2) .
C25 C30 1.42(2) .
C25 C26 1.42(2) .
C26 C27 1.41(2) .
C27 C28 1.36(2) .
C28 C29 1.44(2) .
C29 C30 1.37(2) .
C31 C32 1.49(2) .
C33 C34 1.50(2) .
C35 C36 1.49(2) .
C37 C38 1.48(2) 2_566
C38 C37 1.48(2) 2_566
O10 C100 1.389(18) .
O10 C110 1.43(2) .
O11 C111 1.40(2) .
O11 C116 1.41(2) .
O12 C109 1.380(18) .
O12 C112 1.404(18) .
O13 C114 1.364(17) .
O13 C113 1.376(18) .
O14 C117 1.40(2) .
O14 C115 1.44(2) .
C100 C101 1.375(19) .
C100 C105 1.389(19) .
C101 C102 1.38(2) .
C102 C103 1.374(19) .
C103 C104 1.395(19) .
C104 C105 1.37(2) .
C104 C109 1.394(19) .
C105 C106 1.39(2) .
C106 C107 1.38(2) .
C107 C108 1.37(2) .
C108 C109 1.370(19) .
C110 C111 1.50(2) .
C112 C113 1.495(19) .
C114 C115 1.473(19) .
C116 C117 1.473(15) 2_665
C117 C116 1.473(15) 2_665
O20 C200 1.409(19) .
O20 C210 1.413(19) .
O21 C216 1.375(19) .
O21 C211 1.415(19) .
O22 C209 1.404(19) .
O22 C212 1.42(2) .
O23 C214 0.97(2) .
O23 C213 1.687(16) .
O24 C217 1.430(19) .
O24 C215 1.462(19) .
C200 C201 1.39(2) .
C200 C205 1.393(19) .
C201 C202 1.38(2) .
C202 C203 1.388(19) .
C203 C204 1.398(19) .
C204 C209 1.391(19) .
C204 C205 1.394(19) .
C205 C206 1.38(2) .
C206 C207 1.38(2) .
C207 C208 1.36(2) .
C208 C209 1.39(2) .
C210 C211 1.48(2) .
C212 C213 1.46(2) .
C214 C215 1.520(19) .
C216 C217 1.462(14) 2_665
C217 C216 1.462(14) 2_665
